data_2004826
loop_
_publ_author_name
'Turpeinen, U.'
'H\"am\"al\"ainen, R.'
'Mutikainen, I.'
'Orama, O.'

_publ_section_title
;Bis[(2-hydroxyethyl)dimethylammonium]
 Bis[\m-acetato-<i>O</i>:<i>O</i>'-acetato-<i>O</i>,<i>O</i>'-\m-(2-dimethylaminoethanolato-<i>N</i>,\m-<i>O</i>)-\m~3~-oxo-tetraoxodiuranate(VI)]
;
_journal_issue 5
_journal_name_full 'Acta Crystallographica Section C'
_journal_page_first 1169
_journal_page_last 1171
_journal_paper_doi 10.1107/S0108270196000716
_journal_volume 52
_journal_year 1996
_chemical_formula_iupac '(C4 H12 N O)2 [U4 O10 (C2 H3 O2)4 (C4 H10 N O)2]'
_chemical_formula_sum 'C24 H56 N4 O22 U4'
_chemical_formula_weight 1704.85
_chemical_name_systematic
;
bis[dimethyl(2-hydroxyethyl)ammonium] bis[\m-acetato(O,O')-
acetato(O,O')-\m-(2-dimethylaminoethanolato-N, \m-O)-\m~3~-oxo-tetraoxo-
diuranate(VI)]
;
_space_group_IT_number 14
_symmetry_cell_setting monoclinic
_symmetry_space_group_name_Hall '-P 2yn'
_symmetry_space_group_name_H-M 'P 1 21/n 1'
_audit_creation_method SHELXL
_cell_angle_alpha 90
_cell_angle_beta 92.74(6)
_cell_angle_gamma 90
_cell_formula_units_Z 2
_cell_length_a 9.242(7)
_cell_length_b 12.304(8)
_cell_length_c 18.954(9)
_cell_measurement_reflns_used 20
_cell_measurement_temperature 293(2)
_cell_measurement_theta_max 25
_cell_measurement_theta_min 10
_cell_volume 2153(2)
_computing_cell_refinement 'Nicolet P3 software'
_computing_data_collection 'Nicolet P3 software (Nicolet XRD Corporation, 1980)'
_computing_data_reduction 'Nicolet P3 software'
_computing_molecular_graphics SHELXTL/PC
_computing_publication_material SHELXL93
_computing_structure_refinement 'SHELXL93 (Sheldrick, 1993)'
_computing_structure_solution 'SHELXTL/PC (Sheldrick, 1990)'
_diffrn_ambient_temperature 293(2)
_diffrn_measurement_device 'Nicolet P3'
_diffrn_measurement_method \w
_diffrn_radiation_monochromator graphite
_diffrn_radiation_source 'fine-focus sealed tube'
_diffrn_radiation_type MoK\a
_diffrn_radiation_wavelength 0.71069
_diffrn_reflns_av_R_equivalents 0.0454
_diffrn_reflns_av_sigmaI/netI 0.0879
_diffrn_reflns_limit_h_max 11
_diffrn_reflns_limit_h_min 0
_diffrn_reflns_limit_k_max 15
_diffrn_reflns_limit_k_min 0
_diffrn_reflns_limit_l_max 23
_diffrn_reflns_limit_l_min -23
_diffrn_reflns_number 4736
_diffrn_reflns_theta_max 26.53
_diffrn_reflns_theta_min 2.15
_diffrn_standards_decay_% 2
_diffrn_standards_interval_count 98
_diffrn_standards_number 2
_exptl_absorpt_coefficient_mu 15.078
_exptl_absorpt_correction_T_max 1.00
_exptl_absorpt_correction_T_min 0.52
_exptl_absorpt_correction_type 'empirical, \y scans (North, Phillips & Mathews, 1968)'
_exptl_crystal_colour yellow
_exptl_crystal_density_diffrn 2.630
_exptl_crystal_description bipyramid
_exptl_crystal_F_000 1544
_exptl_crystal_size_max 0.15
_exptl_crystal_size_mid 0.15
_exptl_crystal_size_min 0.12
_refine_diff_density_max '1.823 (in the vicinity of U)'
_refine_diff_density_min -1.400
_refine_ls_extinction_coef 0.00018(2)
_refine_ls_extinction_method 'SHELXL93 (Sheldrick, 1993)'
_refine_ls_goodness_of_fit_all 1.170
_refine_ls_goodness_of_fit_obs 1.395
_refine_ls_hydrogen_treatment 'H atoms refined as riding model'
_refine_ls_matrix_type full
_refine_ls_number_parameters 240
_refine_ls_number_reflns 4469
_refine_ls_number_restraints 20
_refine_ls_restrained_S_all 1.169
_refine_ls_restrained_S_obs 1.391
_refine_ls_R_factor_all 0.0922
_refine_ls_R_factor_obs 0.0501
_refine_ls_shift/esd_max -0.003
_refine_ls_shift/esd_mean 0.0001
_refine_ls_structure_factor_coef Fsqd
_refine_ls_weighting_scheme
;
w = 1/[\s^2^(F~o~^2^) + (0.0100P)^2^ + 10.0P]
where P = (F~o~^2^ + 2F~c~^2^)/3
;
_refine_ls_wR_factor_all 0.0871
_refine_ls_wR_factor_obs 0.0834
_reflns_number_observed 2966
_reflns_number_total 4469
_reflns_observed_criterion >2sigma(I)
_cod_data_source_file ab1337.cif
_cod_data_source_block uac
_cod_depositor_comments
;
The following automatic conversions were performed:
'_symmetry_cell_setting' value 'Monoclinic' changed to 'monoclinic'
according to '/home/saulius/struct/CIF-dictionaries/cif_core.dic'
dictionary named 'cif_core.dic' version 2.4.1 from 2010-06-29.

Automatic conversion script
Id: cif_fix_enum 1527 2010-12-29 10:47:43Z saulius 

The following automatic conversions were performed:

'_symmetry_cell_setting' value 'Monoclinic' changed to 'monoclinic'
according to /home/saulius/struct/CIF-dictionaries/cif_core.dic
dictionary named 'cif_core.dic' version 2.4.1 from 2010-06-29.

Automatic conversion script
Id: cif_fix_values 1715 2011-07-08 13:25:40Z adriana 
;
_cod_original_cell_volume 2153.(2)
_cod_original_sg_symbol_H-M 'P 21/n'
_cod_database_code 2004826

loop_
_symmetry_equiv_pos_as_xyz
'x, y, z'
'-x+1/2, y+1/2, -z+1/2'
'-x, -y, -z'
'x-1/2, -y-1/2, z-1/2'

loop_
_atom_site_aniso_label
_atom_site_aniso_U_11
_atom_site_aniso_U_22
_atom_site_aniso_U_33
_atom_site_aniso_U_12
_atom_site_aniso_U_13
_atom_site_aniso_U_23
U1 0.0445(3) 0.0291(3) 0.0329(3) 0.0043(3) 0.0048(2) -0.0021(2)
U2 0.0385(3) 0.0280(2) 0.0289(2) 0.0017(2) 0.0014(2) 0.0004(2)
O1 0.048(6) 0.048(6) 0.086(8) -0.020(5) 0.024(5) -0.017(6)
O2 0.024(5) 0.065(6) 0.072(7) -0.003(5) 0.007(5) -0.023(5)
O3 0.037(5) 0.029(5) 0.043(5) 0.001(4) 0.005(4) 0.003(4)
O4 0.099(9) 0.048(6) 0.037(5) 0.012(6) -0.007(6) 0.009(5)
O5 0.075(7) 0.034(5) 0.041(5) 0.006(5) 0.012(5) 0.003(4)
O6 0.172(13) 0.059(7) 0.051(7) 0.040(8) 0.040(8) 0.007(6)
O7 0.118(10) 0.038(6) 0.044(6) 0.013(6) 0.011(6) 0.007(5)
O8 0.055(6) 0.037(5) 0.040(5) -0.009(5) -0.001(4) 0.000(4)
O9 0.026(5) 0.044(5) 0.058(6) -0.012(4) 0.003(4) -0.010(4)
O10 0.029(5) 0.063(6) 0.044(5) 0.001(5) -0.004(4) -0.014(5)
N1 0.053(8) 0.030(6) 0.056(7) -0.005(6) 0.008(6) -0.007(5)
N2 0.044(8) 0.074(9) 0.058(8) 0.000(7) -0.002(6) -0.001(7)
C1 0.089(12) 0.044(8) 0.033(7) 0.009(9) -0.014(8) -0.004(7)
C2 0.111(15) 0.056(10) 0.032(8) -0.012(10) 0.017(8) -0.009(7)
C3 0.072(14) 0.122(16) 0.057(11) 0.025(12) -0.014(9) 0.012(11)
C4 0.120(17) 0.060(11) 0.062(11) -0.022(11) 0.015(11) -0.002(9)
C5 0.044(9) 0.041(8) 0.066(10) 0.003(7) 0.015(8) 0.012(8)
C6 0.076(12) 0.056(9) 0.053(9) 0.005(9) 0.022(9) -0.011(8)
C7 0.070(11) 0.028(7) 0.050(9) 0.004(7) -0.012(8) 0.005(7)
C8 0.103(14) 0.040(9) 0.065(10) 0.012(9) 0.016(10) 0.016(8)

loop_
_atom_site_label
_atom_site_occupancy
_atom_site_fract_x
_atom_site_fract_y
_atom_site_fract_z
_atom_site_U_iso_or_equiv
_atom_site_thermal_displace_type
_atom_site_calc_flag
_atom_site_refinement_flags
_atom_site_type_symbol
U1 1 .41602(6) .22350(4) .10942(2) .03542(15) Uani d . U
U2 1 .53168(6) -.06798(4) .08584(2) .03184(14) Uani d . U
O1 1 .5906(10) .2750(8) .1032(5) .060(3) Uani d . O
O2 1 .2347(9) .1820(7) .1160(5) .053(3) Uani d . O
O3 1 .4663(9) .0925(6) .0328(4) .036(2) Uani d . O
O4 1 .3468(12) .4076(7) .1544(5) .062(3) Uani d . O
O5 1 .4248(11) .2925(7) .2342(4) .050(3) Uani d . O
O6 1 .3377(16) .3297(9) .0108(6) .093(4) Uani d . O
O7 1 .4101(13) .2579(8) -.0851(5) .067(3) Uani d . O
O8 1 .4973(10) .0712(7) .1709(4) .044(2) Uani d . O
O9 1 .3475(9) -0.1089(7) .0893(4) .043(2) Uani d . O
O10 1 .7185(9) -.0381(7) .0923(4) .046(2) Uani d . O
O11 .50 .244(3) .101(2) .4118(14) .099(9) Uiso d PD O
H11 .50 .212(3) .045(2) .3898(14) .119 Uiso d PR H
N1 1 .5707(13) -0.1387(8) .2206(6) .046(3) Uani d . N
N2 1 .3897(13) .2758(10) .4798(6) .059(3) Uani d D N
H2 1 .3025(13) .2854(10) .4575(6) .071 Uiso d R H
C1 1 .5697(18) .0591(11) .2381(7) .056(4) Uani d . C
H1B 1 .5421(18) .1172(11) .2684(7) .067 Uiso d R H
H1C 1 .6727(18) .0628(11) .2338(7) .067 Uiso d R H
C2 1 .537(2) -.0485(11) .2691(7) .066(5) Uani d . C
H2B 1 .589(2) -.0570(11) .3138(7) .079 Uiso d R H
H2C 1 .435(2) -.0504(11) .2772(7) .079 Uiso d R H
C3 1 .7247(18) -0.1687(15) .2359(8) .084(6) Uani d . C
H3A 1 .7406(18) -0.1945(15) .2835(8) .101 Uiso d R H
H3B 1 .7525(18) -0.2241(15) .2035(8) .101 Uiso d R H
H3C 1 .7818(18) -0.1047(15) .2293(8) .101 Uiso d R H
C4 1 .476(2) -0.2319(12) .2383(8) .080(6) Uani d . C
H4A 1 .494(2) -0.2533(12) .2866(8) .096 Uiso d R H
H4B 1 .375(2) -0.2127(12) .2311(8) .096 Uiso d R H
H4C 1 .498(2) -0.2911(12) .2077(8) .096 Uiso d R H
C5 1 .3845(15) .3887(11) .2171(8) .050(4) Uani d . C
C6 1 .3871(17) .4746(11) .2732(7) .061(4) Uani d . C
H6A 1 .2924(17) .4825(11) .2913(7) .073 Uiso d R H
H6B 1 .4550(17) .4548(11) .3109(7) .073 Uiso d R H
H6C 1 .4162(17) .5422(11) .2529(7) .073 Uiso d R H
C7 1 .3687(17) .3364(11) -.0527(8) .049(4) Uani d . C
C8 1 .3532(19) .4446(11) -.0890(8) .069(5) Uani d . C
H8A 1 .3225(19) .4993(11) -.0569(8) .083 Uiso d R H
H8B 1 .4438(19) .4656(11) -0.1076(8) .083 Uiso d R H
H8C 1 .2815(19) .4367(11) -0.1270(8) .083 Uiso d R H
C9 .50 .395(3) .160(2) .5034(15) .064(9) Uiso d PD C
H9A .50 .328(3) .153(2) .5406(15) .077 Uiso d PR H
H9B .50 .490(3) .149(2) .5242(15) .077 Uiso d PR H
C10 .50 .369(6) .074(3) .452(3) .14(3) Uiso d PD C
H10B .50 .450(6) .062(3) .423(3) .170 Uiso d PR H
H10C .50 .350(6) .007(3) .476(3) .170 Uiso d PR H
C11 .50 .389(3) .349(2) .5401(14) .063(9) Uiso d PD C
H11B .50 .384(3) .424(2) .5257(14) .076 Uiso d PR H
H11C .50 .309(3) .333(2) .5687(14) .076 Uiso d PR H
H11D .50 .478(3) .336(2) .5670(14) .076 Uiso d PR H
C12 .50 .507(3) .302(3) .4302(15) .070(10) Uiso d PD C
H12A .50 .496(3) .376(3) .4158(15) .084 Uiso d PR H
H12B .50 .601(3) .291(3) .4525(15) .084 Uiso d PR H
H12C .50 .495(3) .255(3) .3896(15) .084 Uiso d PR H
O110 .50 .355(4) .044(3) .438(2) .109(13) Uiso d PD O
H11A .50 .300(4) -.008(3) .423(2) .131 Uiso d PR H
C90 .50 .424(4) .221(3) .4186(16) .094(12) Uiso d PD C
H90 .50 .517(4) .189(3) .4283(16) .113 Uiso d PR H
H91 .50 .434(4) .271(3) .3806(16) .113 Uiso d PR H
C100 .50 .316(4) .130(2) .3931(17) .074(11) Uiso d PD C
H100 .50 .217(4) .150(2) .3983(17) .089 Uiso d PR H
H101 .50 .330(4) .116(2) .3440(17) .089 Uiso d PR H
C110 .50 .401(5) .225(3) .5489(17) .121(16) Uiso d PD C
H110 .50 .360(5) .153(3) .5442(17) .145 Uiso d PR H
H111 .50 .500(5) .219(3) .5657(17) .145 Uiso d PR H
H112 .50 .348(5) .266(3) .5821(17) .145 Uiso d PR H
C120 .50 .460(5) .388(2) .487(2) .113(15) Uiso d PD C
H120 .50 .454(5) .423(2) .441(2) .135 Uiso d PR H
H121 .50 .407(5) .430(2) .520(2) .135 Uiso d PR H
H122 .50 .559(5) .383(2) .503(2) .135 Uiso d PR H

loop_
_atom_type_symbol
_atom_type_description
_atom_type_scat_dispersion_real
_atom_type_scat_dispersion_imag
_atom_type_scat_source
C C 0.0033 0.0016 'International Tables Vol C Tables 4.2.6.8 and 6.1.1.4'
H H 0.0000 0.0000 'International Tables Vol C Tables 4.2.6.8 and 6.1.1.4'
N N 0.0061 0.0033 'International Tables Vol C Tables 4.2.6.8 and 6.1.1.4'
O O 0.0106 0.0060 'International Tables Vol C Tables 4.2.6.8 and 6.1.1.4'
U U -9.6767 9.6646 'International Tables Vol C Tables 4.2.6.8 and 6.1.1.4'

loop_
_geom_angle_atom_site_label_1
_geom_angle_atom_site_label_2
_geom_angle_atom_site_label_3
_geom_angle_site_symmetry_1
_geom_angle_site_symmetry_3
_geom_angle
_geom_angle_publ_flag
O1 U1 O2 . . 175.5(4) yes
O1 U1 O3 . . 89.8(4) yes
O2 U1 O3 . . 93.7(3) yes
O1 U1 O8 . . 92.8(4) yes
O2 U1 O8 . . 90.9(4) yes
O3 U1 O8 . . 70.7(3) yes
O1 U1 O6 . . 89.7(5) yes
O2 U1 O6 . . 87.7(5) yes
O3 U1 O6 . . 87.1(3) yes
O8 U1 O6 . . 157.7(3) yes
O1 U1 O5 . . 87.3(4) yes
O2 U1 O5 . . 91.1(4) yes
O3 U1 O5 . . 149.1(3) yes
O8 U1 O5 . . 78.7(3) yes
O6 U1 O5 . . 123.6(3) yes
O1 U1 O4 . . 86.9(4) yes
O2 U1 O4 . . 88.8(4) yes
O3 U1 O4 . . 159.3(3) yes
O8 U1 O4 . . 129.9(3) yes
O6 U1 O4 . . 72.4(3) yes
O5 U1 O4 . . 51.2(3) yes
O9 U2 O10 . . 172.5(4) yes
O9 U2 O3 . 3_655 93.0(3) yes
O10 U2 O3 . 3_655 92.4(3) yes
O9 U2 O3 . . 91.5(3) yes
O10 U2 O3 . . 95.0(4) yes
O3 U2 O3 3_655 . 72.2(3) yes
O9 U2 O8 . . 91.2(3) yes
O10 U2 O8 . . 88.0(3) yes
O3 U2 O8 3_655 . 140.6(3) yes
O3 U2 O8 . . 68.6(3) yes
O9 U2 O7 . 3_655 86.5(4) yes
O10 U2 O7 . 3_655 89.1(4) yes
O3 U2 O7 3_655 3_655 81.5(3) yes
O3 U2 O7 . 3_655 153.4(3) yes
O8 U2 O7 . 3_655 137.9(3) yes
O9 U2 N1 . . 87.7(4) yes
O10 U2 N1 . . 85.2(4) yes
O3 U2 N1 3_655 . 152.3(3) yes
O3 U2 N1 . . 135.6(3) yes
O8 U2 N1 . . 67.0(3) yes
O7 U2 N1 3_655 . 70.9(3) yes
U1 O3 U2 . 3_655 138.8(4) yes
U1 O3 U2 . . 113.4(3) yes
U2 O3 U2 3_655 . 107.8(3) yes
C5 O4 U1 . . 95.2(8) no
C5 O5 U1 . . 94.5(8) no
C7 O6 U1 . . 136.1(10) no
C7 O7 U2 . 3_655 148.6(9) no
C1 O8 U1 . . 131.8(7) no
C1 O8 U2 . . 117.3(7) no
U1 O8 U2 . . 107.0(3) yes
C10 O11 H11 . . 109.5(19) no
C3 N1 C4 . . 109.5(12) no
C3 N1 C2 . . 107.1(12) no
C4 N1 C2 . . 106.9(11) no
C3 N1 U2 . . 110.3(8) no
C4 N1 U2 . . 113.9(9) no
C2 N1 U2 . . 108.8(8) no
C90 N2 C110 . . 122.(2) no
C90 N2 C120 . . 114.(2) no
C110 N2 C120 . . 108.(2) no
C12 N2 C11 . . 113.1(18) no
C12 N2 C9 . . 112.3(18) no
C11 N2 C9 . . 110.8(17) no
C12 N2 H2 . . 109.4(13) no
C120 N2 H2 . . 106.8(16) no
C11 N2 H2 . . 104.5(13) no
C9 N2 H2 . . 106.2(12) no
O8 C1 C2 . . 110.7(12) no
O8 C1 H1B . . 109.4(7) no
C2 C1 H1B . . 111.2(8) no
O8 C1 H1C . . 110.3(8) no
C2 C1 H1C . . 107.3(10) no
H1B C1 H1C . . 108.0 no
C1 C2 N1 . . 111.6(11) no
C1 C2 H2B . . 110.0(8) no
N1 C2 H2B . . 110.6(8) no
C1 C2 H2C . . 107.8(10) no
N1 C2 H2C . . 108.5(8) no
H2B C2 H2C . . 108.3 no
N1 C3 H3A . . 111.5(8) no
N1 C3 H3B . . 109.5(8) no
H3A C3 H3B . . 109.5 no
N1 C3 H3C . . 107.3(8) no
H3A C3 H3C . . 109.5 no
H3B C3 H3C . . 109.5 no
N1 C4 H4A . . 110.1(8) no
N1 C4 H4B . . 110.7(9) no
H4A C4 H4B . . 109.5 no
N1 C4 H4C . . 107.6(8) no
H4A C4 H4C . . 109.5 no
H4B C4 H4C . . 109.5 no
O5 C5 O4 . . 118.8(14) no
O5 C5 C6 . . 118.6(13) no
O4 C5 C6 . . 122.7(13) no
C5 C6 H6A . . 110.0(8) no
C5 C6 H6B . . 109.6(8) no
H6A C6 H6B . . 109.5 no
C5 C6 H6C . . 108.8(8) no
H6A C6 H6C . . 109.5 no
H6B C6 H6C . . 109.5 no
O6 C7 O7 . . 121.6(12) no
O6 C7 C8 . . 118.5(13) no
O7 C7 C8 . . 119.9(13) no
C7 C8 H8A . . 110.9(8) no
C7 C8 H8B . . 109.9(9) no
H8A C8 H8B . . 109.5 no
C7 C8 H8C . . 107.6(9) no
H8A C8 H8C . . 109.5 no
H8B C8 H8C . . 109.5 no
C10 C9 H9A . . 110.(3) no
N2 C9 H9A . . 107.3(12) no
C10 C9 H9B . . 107.(2) no
N2 C9 H9B . . 106.2(12) no
H9A C9 H9B . . 107.0 no
O11 C10 C9 . . 107.(3) no
O11 C10 H10B . . 113.(3) no
O11 C10 H10C . . 108.(3) no
C9 C10 H10C . . 109.(3) no
H10B C10 H10C . . 108.4 no
N2 C11 H11B . . 111.7(13) no
N2 C11 H11C . . 110.5(13) no
H11B C11 H11C . . 109.5 no
H11B C11 H11D . . 109.5 no
H11C C11 H11D . . 109.5 no
N2 C12 H12A . . 108.5(13) no
N2 C12 H12B . . 111.2(13) no
H12A C12 H12B . . 109.5 no
N2 C12 H12C . . 108.7(13) no
H12A C12 H12C . . 109.5 no
H12B C12 H12C . . 109.5 no
C100 O110 H11A . . 104.(2) no
N2 C90 H90 . . 106.2(16) no
C100 C90 H90 . . 108.5(19) no
N2 C90 H91 . . 110.0(14) no
C100 C90 H91 . . 108.6(17) no
H90 C90 H91 . . 106.9 no
O110 C100 C90 . . 103.(3) no
O110 C100 H100 . . 111.(2) no
O110 C100 H101 . . 115.(2) no
C90 C100 H101 . . 107.9(18) no
H100 C100 H101 . . 108.5 no
N2 C110 H110 . . 107.5(17) no
N2 C110 H111 . . 110.7(18) no
H110 C110 H111 . . 109.5 no
N2 C110 H112 . . 110.2(18) no
H110 C110 H112 . . 109.5 no
H111 C110 H112 . . 109.5 no
N2 C120 H120 . . 108.5(16) no
N2 C120 H121 . . 108.2(17) no
H120 C120 H121 . . 109.5 no
N2 C120 H122 . . 111.6(16) no
H120 C120 H122 . . 109.5 no
H121 C120 H122 . . 109.5 no

loop_
_geom_bond_atom_site_label_1
_geom_bond_atom_site_label_2
_geom_bond_site_symmetry_2
_geom_bond_distance
_geom_bond_publ_flag
U1 O1 . 1.743(9) yes
U1 O2 . 1.762(9) yes
U1 O3 . 2.233(8) yes
U1 O8 . 2.313(8) yes
U1 O6 . 2.365(11) yes
U1 O5 . 2.511(9) yes
U1 O4 . 2.514(9) yes
U1 U2 . 3.775(2) yes
U2 O9 . 1.779(8) yes
U2 O10 . 1.764(8) yes
U2 O3 3_655 2.270(8) yes
U2 O3 . 2.284(8) yes
U2 O8 . 2.384(8) yes
U2 O7 3_655 2.398(9) yes
U2 N1 . 2.706(11) yes
U2 U2 3_655 3.681(2) yes
O3 U2 3_655 2.270(8) yes
O4 C5 . 1.24(2) no
O5 C5 . 1.278(14) no
O6 C7 . 1.25(2) no
O7 C7 . 1.22(2) no
O7 U2 3_655 2.398(9) no
O8 C1 . 1.418(14) no
O11 C10 . 1.39(4) no
O11 H11 . 0.85 no
N1 C3 . 1.49(2) no
N1 C4 . 1.49(2) no
N1 C2 . 1.48(2) no
N2 C90 . 1.39(3) no
N2 C110 . 1.45(3) no
N2 C12 . 1.50(2) no
N2 C120 . 1.52(3) no
N2 C11 . 1.46(2) no
N2 C9 . 1.49(2) no
N2 H2 . 0.90 no
C1 C2 . 1.49(2) no
C1 H1B . 0.96 no
C1 H1C . 0.96 no
C2 H2B . 0.96 no
C2 H2C . 0.96 no
C3 H3A . 0.96 no
C3 H3B . 0.96 no
C3 H3C . 0.96 no
C4 H4A . 0.96 no
C4 H4B . 0.96 no
C4 H4C . 0.96 no
C5 C6 . 1.50(2) no
C6 H6A . 0.96 no
C6 H6B . 0.96 no
C6 H6C . 0.96 no
C7 C8 . 1.50(2) no
C8 H8A . 0.96 no
C8 H8B . 0.96 no
C8 H8C . 0.96 no
C9 C10 . 1.46(4) no
C9 H9A . 0.96 no
C9 H9B . 0.96 no
C10 H10B . 0.96 no
C10 H10C . 0.96 no
C11 H11B . 0.96 no
C11 H11C . 0.96 no
C11 H11D . 0.96 no
C12 H12A . 0.96 no
C12 H12B . 0.96 no
C12 H12C . 0.96 no
O110 C100 . 1.39(3) no
O110 H11A . 0.85 no
C90 C100 . 1.56(3) no
C90 H90 . 0.96 no
C90 H91 . 0.96 no
C100 H100 . 0.96 no
C100 H101 . 0.96 no
C110 H110 . 0.96 no
C110 H111 . 0.96 no
C110 H112 . 0.96 no
C120 H120 . 0.96 no
C120 H121 . 0.96 no
C120 H122 . 0.96 no
